data_4115692
loop_
_publ_author_name
'Akio Toshimitsu'
'Tomoyuki Saeki'
'Kohei Tamao'

_publ_section_title
;
 Phosphonium Sila-ylide: Reaction Pathway Different from Ammonium
 Sila-ylide but Similar to Phosphonium Ylide
;
_journal_name_full 'Journal of the American Chemical Society'
_journal_page_first 9210
_journal_page_last 9211
_journal_paper_doi 10.1021/ja0160602
_journal_volume 123
_journal_year 2001
_chemical_formula_moiety 'C36 H32 F P Si2 '
_chemical_formula_sum 'C36 H32 F P Si2'
_chemical_formula_weight 570.79
_space_group_IT_number 19
_symmetry_cell_setting orthorhombic
_symmetry_Int_Tables_number 19
_symmetry_space_group_name_Hall 'P 2ac 2ab'
_symmetry_space_group_name_H-M 'P 21 21 21'
_audit_creation_date 'Sat Apr 21 21:40:32 2001'
_audit_creation_method 'from TEXRAY.INF file'
_cell_angle_alpha 90
_cell_angle_beta 90
_cell_angle_gamma 90
_cell_formula_units_Z 4
_cell_length_a 17.2502(8)
_cell_length_b 17.8934(6)
_cell_length_c 9.8489(2)
_cell_measurement_reflns_used 0
_cell_measurement_temperature 173.2
_cell_measurement_theta_max 0.0
_cell_measurement_theta_min 0.0
_cell_volume 3040.01(18)
_computing_cell_refinement 'MSC/AFC Diffractometer Control'
_computing_data_collection 'MSC/AFC Diffractometer Control'
_computing_data_reduction teXsan
_computing_publication_material teXsan
_computing_structure_refinement teXsan
_diffrn_ambient_temperature 173.2
_diffrn_detector_area_resol_mean 0.010000
_diffrn_measurement_device_type 'Rigaku RAXIS-IV'
_diffrn_radiation_detector 'Imaging Plate'
_diffrn_radiation_monochromator graphite
_diffrn_radiation_source 'Rigaku rotating anode'
_diffrn_radiation_type 'Mo K\a'
_diffrn_radiation_wavelength 0.7107
_diffrn_reflns_av_R_equivalents 0.000
_diffrn_reflns_av_sigmaI/netI 0.028
_diffrn_reflns_limit_h_max 22
_diffrn_reflns_limit_h_min 0
_diffrn_reflns_limit_k_max 23
_diffrn_reflns_limit_k_min 0
_diffrn_reflns_limit_l_max 11
_diffrn_reflns_limit_l_min 0
_diffrn_reflns_number 3378
_diffrn_reflns_reduction_process 'Lp corrections applied'
_diffrn_reflns_theta_max 0.00
_diffrn_reflns_theta_min 0.00
_exptl_absorpt_coefficient_mu 0.199
_exptl_absorpt_correction_type none
_exptl_crystal_colour colorless
_exptl_crystal_density_diffrn 1.247
_exptl_crystal_description prismatic
_exptl_crystal_F_000 1200.00
_exptl_crystal_size_max 0.500
_exptl_crystal_size_mid 0.200
_exptl_crystal_size_min 0.200
_refine_diff_density_max 0.24
_refine_diff_density_min -0.28
_refine_ls_abs_structure_Flack 0.0(1)
_refine_ls_extinction_coef 0.047(3)
_refine_ls_extinction_method 'Zachariasen(1967) type 2 gaussian isotropic'
_refine_ls_goodness_of_fit_ref 0.943
_refine_ls_hydrogen_treatment noref
_refine_ls_matrix_type full
_refine_ls_number_constraints 0
_refine_ls_number_parameters 363
_refine_ls_number_reflns 3003
_refine_ls_number_restraints 0
_refine_ls_R_factor_all 0.0362
_refine_ls_R_factor_gt 0.0362
_refine_ls_shift/su_max 0.0010
_refine_ls_shift/su_mean 0.0000
_refine_ls_structure_factor_coef F
_refine_ls_weighting_details 'w = 1/[\s^2^(Fo) + 0.00212|Fo|^2^]'
_refine_ls_weighting_scheme calc
_refine_ls_wR_factor_gt 0.0488
_refine_ls_wR_factor_ref 0.0488
_reflns_number_gt 3003
_reflns_number_total 3378
_reflns_threshold_expression >2.0sigma(I)
_cod_data_source_file ja0160602_s2_1.cif
_cod_data_source_block p-si2
_cod_original_cell_volume 3040.0(2)
_cod_original_sg_symbol_H-M 'P 21 21 21 '
_cod_original_formula_sum 'C36 H32 F P Si2 '
_cod_database_code 4115692

loop_
_symmetry_equiv_pos_as_xyz
x,y,z
1/2-x,-y,1/2+z
1/2+x,1/2-y,-z
-x,1/2+y,1/2-z

loop_
_atom_site_label
_atom_site_type_symbol
_atom_site_fract_x
_atom_site_fract_y
_atom_site_fract_z
_atom_site_U_iso_or_equiv
_atom_site_adp_type
_atom_site_occupancy
_atom_site_calc_flag
P(1) P -0.34319(4) -0.20477(4) -0.75255(6) 0.0183(2) Uani 1.00 d
Si(1) Si -0.33756(5) -0.29344(4) -0.49583(7) 0.0209(2) Uani 1.00 d
Si(2) Si -0.20268(5) -0.29528(4) -0.52752(8) 0.0240(2) Uani 1.00 d
F(1) F -0.3408(1) -0.34025(9) -0.3515(2) 0.0334(5) Uani 1.00 d
C(1) C -0.3918(2) -0.2057(2) -0.4427(3) 0.0197(6) Uani 1.00 d
C(2) C -0.4082(2) -0.2029(2) -0.3048(3) 0.0272(7) Uani 1.00 d
C(3) C -0.4538(2) -0.1465(2) -0.2453(3) 0.0321(8) Uani 1.00 d
C(4) C -0.4847(2) -0.0919(2) -0.3224(3) 0.0306(8) Uani 1.00 d
C(5) C -0.5027(2) -0.0322(2) -0.5448(4) 0.0301(7) Uani 1.00 d
C(6) C -0.4874(2) -0.0269(2) -0.6797(4) 0.0319(7) Uani 1.00 d
C(7) C -0.4391(2) -0.0799(2) -0.7411(3) 0.0264(7) Uani 1.00 d
C(8) C -0.4069(2) -0.1380(1) -0.6683(3) 0.0198(6) Uani 1.00 d
C(9) C -0.4219(2) -0.1456(1) -0.5261(3) 0.0187(6) Uani 1.00 d
C(10) C -0.4697(2) -0.0899(2) -0.4646(3) 0.0246(7) Uani 1.00 d
C(11) C -0.3918(2) -0.3598(2) -0.6090(3) 0.0273(7) Uani 1.00 d
C(12) C -0.4090(2) -0.2529(1) -0.8700(3) 0.0229(7) Uani 1.00 d
C(13) C -0.4891(2) -0.2466(2) -0.8604(3) 0.0306(8) Uani 1.00 d
C(14) C -0.5367(2) -0.2909(2) -0.9420(4) 0.0398(9) Uani 1.00 d
C(15) C -0.5051(2) -0.3403(2) -1.0338(3) 0.0395(8) Uani 1.00 d
C(16) C -0.4255(2) -0.3469(2) -1.0437(3) 0.0349(8) Uani 1.00 d
C(17) C -0.3772(2) -0.3047(2) -0.9610(3) 0.0288(8) Uani 1.00 d
C(18) C -0.2861(2) -0.1426(1) -0.8635(3) 0.0214(6) Uani 1.00 d
C(19) C -0.2341(2) -0.0937(2) -0.8001(3) 0.0280(7) Uani 1.00 d
C(20) C -0.1886(2) -0.0459(2) -0.8770(4) 0.0324(7) Uani 1.00 d
C(21) C -0.1934(2) -0.0464(2) -1.0172(4) 0.0354(8) Uani 1.00 d
C(22) C -0.2448(2) -0.0946(2) -1.0807(3) 0.0393(10) Uani 1.00 d
C(23) C -0.2903(2) -0.1429(2) -1.0034(3) 0.0313(8) Uani 1.00 d
C(24) C -0.1609(2) -0.3437(2) -0.3744(4) 0.0416(9) Uani 1.00 d
C(25) C -0.1840(2) -0.3530(2) -0.6844(3) 0.0296(7) Uani 1.00 d
C(26) C -0.1913(2) -0.4316(2) -0.6766(4) 0.0449(10) Uani 1.00 d
C(27) C -0.1828(3) -0.4760(2) -0.7907(6) 0.058(1) Uani 1.00 d
C(28) C -0.1673(3) -0.4439(3) -0.9149(5) 0.061(1) Uani 1.00 d
C(29) C -0.1604(3) -0.3672(2) -0.9258(4) 0.050(1) Uani 1.00 d
C(30) C -0.1696(2) -0.3227(2) -0.8115(3) 0.0348(8) Uani 1.00 d
C(31) C -0.1542(2) -0.2016(2) -0.5364(3) 0.0232(6) Uani 1.00 d
C(32) C -0.1827(2) -0.1416(2) -0.4600(3) 0.0279(7) Uani 1.00 d
C(33) C -0.1446(2) -0.0727(2) -0.4580(3) 0.0319(8) Uani 1.00 d
C(34) C -0.0774(2) -0.0628(2) -0.5322(3) 0.0334(8) Uani 1.00 d
C(35) C -0.0483(2) -0.1219(2) -0.6076(3) 0.0333(8) Uani 1.00 d
C(36) C -0.0855(2) -0.1900(2) -0.6090(3) 0.0283(7) Uani 1.00 d
H(1) H -0.3876 -0.2409 -0.2478 0.0326 Uiso 1.00 calc
H(2) H -0.4629 -0.1469 -0.1502 0.0385 Uiso 1.00 calc
H(3) H -0.5165 -0.0548 -0.2819 0.0367 Uiso 1.00 calc
H(4) H -0.5361 0.0034 -0.5033 0.0361 Uiso 1.00 calc
H(5) H -0.5092 0.0124 -0.7320 0.0383 Uiso 1.00 calc
H(6) H -0.4283 -0.0758 -0.8354 0.0317 Uiso 1.00 calc
H(7) H -0.3962 -0.4070 -0.5653 0.0327 Uiso 1.00 calc
H(8) H -0.3645 -0.3656 -0.6921 0.0327 Uiso 1.00 calc
H(9) H -0.4420 -0.3405 -0.6268 0.0327 Uiso 1.00 calc
H(10) H -0.5114 -0.2122 -0.7982 0.0366 Uiso 1.00 calc
H(11) H -0.5914 -0.2869 -0.9342 0.0477 Uiso 1.00 calc
H(12) H -0.5379 -0.3697 -1.0901 0.0474 Uiso 1.00 calc
H(13) H -0.4036 -0.3806 -1.1076 0.0419 Uiso 1.00 calc
H(14) H -0.3226 -0.3109 -0.9661 0.0345 Uiso 1.00 calc
H(15) H -0.2299 -0.0933 -0.7039 0.0336 Uiso 1.00 calc
H(16) H -0.1539 -0.0125 -0.8331 0.0388 Uiso 1.00 calc
H(17) H -0.1618 -0.0139 -1.0696 0.0424 Uiso 1.00 calc
H(18) H -0.2491 -0.0947 -1.1769 0.0471 Uiso 1.00 calc
H(19) H -0.3247 -0.1766 -1.0476 0.0376 Uiso 1.00 calc
H(20) H -0.1830 -0.3921 -0.3664 0.0499 Uiso 1.00 calc
H(21) H -0.1724 -0.3155 -0.2952 0.0499 Uiso 1.00 calc
H(22) H -0.1063 -0.3479 -0.3844 0.0499 Uiso 1.00 calc
H(23) H -0.2021 -0.4543 -0.5915 0.0538 Uiso 1.00 calc
H(24) H -0.1878 -0.5287 -0.7833 0.0693 Uiso 1.00 calc
H(25) H -0.1614 -0.4745 -0.9931 0.0731 Uiso 1.00 calc
H(26) H -0.1494 -0.3449 -1.0112 0.0595 Uiso 1.00 calc
H(27) H -0.1659 -0.2700 -0.8206 0.0417 Uiso 1.00 calc
H(28) H -0.2288 -0.1479 -0.4085 0.0335 Uiso 1.00 calc
H(29) H -0.1649 -0.0326 -0.4057 0.0383 Uiso 1.00 calc
H(30) H -0.0514 -0.0160 -0.5315 0.0401 Uiso 1.00 calc
H(31) H -0.0021 -0.1153 -0.6589 0.0400 Uiso 1.00 calc
H(32) H -0.0640 -0.2300 -0.6603 0.0339 Uiso 1.00 calc

loop_
_atom_site_aniso_label
_atom_site_aniso_U_11
_atom_site_aniso_U_22
_atom_site_aniso_U_33
_atom_site_aniso_U_12
_atom_site_aniso_U_13
_atom_site_aniso_U_23
P(1) 0.0204(3) 0.0176(3) 0.0169(3) -0.0013(3) -0.0005(2) 0.0011(2)
Si(1) 0.0227(4) 0.0179(3) 0.0221(3) 0.0016(3) 0.0007(3) 0.0032(3)
Si(2) 0.0214(4) 0.0218(4) 0.0289(4) 0.0049(3) -0.0021(3) -0.0012(3)
F(1) 0.043(1) 0.0299(9) 0.0274(8) 0.0050(8) 0.0034(8) 0.0111(7)
C(1) 0.016(1) 0.022(1) 0.021(1) -0.0026(9) 0.0028(8) 0.0010(10)
C(2) 0.028(2) 0.033(1) 0.021(1) -0.007(1) 0.0011(10) -0.001(1)
C(3) 0.031(2) 0.042(2) 0.023(1) -0.006(1) 0.007(1) -0.011(1)
C(4) 0.021(2) 0.035(2) 0.035(1) -0.004(1) 0.007(1) -0.017(1)
C(5) 0.020(1) 0.020(1) 0.050(1) 0.003(1) 0.003(1) -0.007(1)
C(6) 0.026(2) 0.019(1) 0.051(1) 0.003(1) -0.006(1) 0.006(1)
C(7) 0.024(1) 0.022(1) 0.033(1) -0.0012(10) -0.002(1) 0.007(1)
C(8) 0.021(1) 0.014(1) 0.024(1) -0.0028(8) 0.0001(9) -0.0012(9)
C(9) 0.014(1) 0.019(1) 0.023(1) -0.0036(9) 0.0008(9) -0.0018(9)
C(10) 0.019(1) 0.021(1) 0.033(1) -0.0035(10) 0.000(1) -0.0064(10)
C(11) 0.033(2) 0.019(1) 0.030(1) -0.005(1) -0.001(1) 0.003(1)
C(12) 0.029(1) 0.019(1) 0.020(1) -0.0047(10) -0.0039(9) 0.0022(9)
C(13) 0.027(1) 0.028(2) 0.037(2) -0.003(1) -0.004(1) -0.002(1)
C(14) 0.032(2) 0.036(2) 0.051(2) -0.010(1) -0.014(1) 0.001(1)
C(15) 0.055(2) 0.033(2) 0.031(2) -0.020(1) -0.015(1) 0.004(1)
C(16) 0.056(2) 0.025(1) 0.024(1) -0.016(1) 0.002(1) -0.001(1)
C(17) 0.038(2) 0.025(1) 0.023(1) -0.010(1) 0.004(1) -0.002(1)
C(18) 0.023(1) 0.021(1) 0.020(1) 0.0001(9) 0.0001(9) 0.0021(9)
C(19) 0.027(2) 0.030(1) 0.027(1) -0.008(1) -0.007(1) 0.005(1)
C(20) 0.022(1) 0.031(2) 0.044(1) -0.008(1) -0.006(1) 0.008(1)
C(21) 0.030(2) 0.033(2) 0.043(1) -0.005(1) 0.014(1) 0.010(1)
C(22) 0.054(2) 0.040(2) 0.023(2) -0.012(1) 0.010(1) 0.003(1)
C(23) 0.043(2) 0.031(1) 0.020(1) -0.011(1) 0.004(1) -0.001(1)
C(24) 0.039(2) 0.044(2) 0.042(2) 0.012(2) -0.010(1) 0.011(1)
C(25) 0.022(1) 0.023(1) 0.044(1) 0.005(1) 0.000(1) -0.009(1)
C(26) 0.034(2) 0.025(1) 0.076(2) 0.001(1) -0.004(2) -0.013(2)
C(27) 0.048(2) 0.030(2) 0.096(2) 0.006(2) -0.010(2) -0.031(2)
C(28) 0.045(2) 0.059(2) 0.079(2) 0.008(2) -0.006(2) -0.048(2)
C(29) 0.046(2) 0.060(2) 0.043(2) 0.001(2) -0.001(2) -0.029(2)
C(30) 0.030(2) 0.035(2) 0.040(1) 0.002(1) 0.000(1) -0.015(1)
C(31) 0.020(1) 0.026(1) 0.023(1) 0.0027(10) -0.0032(9) -0.0048(10)
C(32) 0.022(1) 0.031(1) 0.030(1) 0.001(1) 0.000(1) -0.011(1)
C(33) 0.032(2) 0.028(1) 0.036(2) 0.001(1) -0.001(1) -0.012(1)
C(34) 0.033(2) 0.033(2) 0.034(2) -0.008(1) -0.006(1) -0.009(1)
C(35) 0.026(2) 0.041(2) 0.033(2) -0.004(1) 0.001(1) -0.010(1)
C(36) 0.021(1) 0.033(1) 0.031(1) 0.002(1) 0.001(1) -0.012(1)

loop_
_atom_type_symbol
_atom_type_description
_atom_type_scat_dispersion_real
_atom_type_scat_dispersion_imag
_atom_type_scat_source
C C 0.003 0.002
;International Tables for Crystallography
(1992, Vol. C, Tables 4.2.6.8 and 6.1.1.1)
;
H H 0.000 0.000
;International Tables for Crystallography
(1992, Vol. C, Table 6.1.1.2)
;
P P 0.102 0.094
;International Tables for Crystallography
(1992, Vol. C, Tables 4.2.6.8 and 6.1.1.1)
;
Si Si 0.082 0.070
;International Tables for Crystallography
(1992, Vol. C, Tables 4.2.6.8 and 6.1.1.1)
;
F F 0.017 0.010
;International Tables for Crystallography
(1992, Vol. C, Tables 4.2.6.8 and 6.1.1.1)
;

loop_
_geom_angle_atom_site_label_1
_geom_angle_atom_site_label_2
_geom_angle_atom_site_label_3
_geom_angle
_geom_angle_site_symmetry_1
_geom_angle_site_symmetry_2
_geom_angle_site_symmetry_3
_geom_angle_publ_flag
C(8) P(1) C(12) 102.8(1) 1_555 1_555 1_555 yes
C(8) P(1) C(18) 101.3(1) 1_555 1_555 1_555 yes
C(12) P(1) C(18) 103.9(1) 1_555 1_555 1_555 yes
Si(2) Si(1) F(1) 98.09(8) 1_555 1_555 1_555 yes
Si(2) Si(1) C(1) 122.43(9) 1_555 1_555 1_555 yes
Si(2) Si(1) C(11) 113.9(1) 1_555 1_555 1_555 yes
F(1) Si(1) C(1) 99.5(1) 1_555 1_555 1_555 yes
F(1) Si(1) C(11) 100.0(1) 1_555 1_555 1_555 yes
C(1) Si(1) C(11) 116.1(1) 1_555 1_555 1_555 yes
Si(1) Si(2) C(24) 106.2(1) 1_555 1_555 1_555 yes
Si(1) Si(2) C(25) 106.6(1) 1_555 1_555 1_555 yes
Si(1) Si(2) C(31) 115.84(9) 1_555 1_555 1_555 yes
C(24) Si(2) C(25) 109.8(1) 1_555 1_555 1_555 yes
C(24) Si(2) C(31) 106.1(1) 1_555 1_555 1_555 yes
C(25) Si(2) C(31) 112.0(1) 1_555 1_555 1_555 yes
Si(1) C(1) C(2) 113.5(2) 1_555 1_555 1_555 yes
Si(1) C(1) C(9) 129.2(2) 1_555 1_555 1_555 yes
C(2) C(1) C(9) 117.1(3) 1_555 1_555 1_555 yes
C(1) C(2) C(3) 123.1(3) 1_555 1_555 1_555 yes
C(1) C(2) H(1) 118.4(3) 1_555 1_555 1_555 no
C(3) C(2) H(1) 118.4(3) 1_555 1_555 1_555 no
C(2) C(3) C(4) 120.4(3) 1_555 1_555 1_555 yes
C(2) C(3) H(2) 119.8(3) 1_555 1_555 1_555 no
C(4) C(3) H(2) 119.8(3) 1_555 1_555 1_555 no
C(3) C(4) C(10) 120.1(3) 1_555 1_555 1_555 yes
C(3) C(4) H(3) 119.9(3) 1_555 1_555 1_555 no
C(10) C(4) H(3) 119.9(3) 1_555 1_555 1_555 no
C(6) C(5) C(10) 121.1(3) 1_555 1_555 1_555 yes
C(6) C(5) H(4) 119.4(3) 1_555 1_555 1_555 no
C(10) C(5) H(4) 119.4(3) 1_555 1_555 1_555 no
C(5) C(6) C(7) 119.4(3) 1_555 1_555 1_555 yes
C(5) C(6) H(5) 120.3(3) 1_555 1_555 1_555 no
C(7) C(6) H(5) 120.3(3) 1_555 1_555 1_555 no
C(6) C(7) C(8) 121.7(3) 1_555 1_555 1_555 yes
C(6) C(7) H(6) 119.1(3) 1_555 1_555 1_555 no
C(8) C(7) H(6) 119.1(3) 1_555 1_555 1_555 no
P(1) C(8) C(7) 120.0(2) 1_555 1_555 1_555 yes
P(1) C(8) C(9) 119.5(2) 1_555 1_555 1_555 yes
C(7) C(8) C(9) 120.5(3) 1_555 1_555 1_555 yes
C(1) C(9) C(8) 124.1(2) 1_555 1_555 1_555 yes
C(1) C(9) C(10) 119.0(2) 1_555 1_555 1_555 yes
C(8) C(9) C(10) 116.9(2) 1_555 1_555 1_555 yes
C(4) C(10) C(5) 119.6(3) 1_555 1_555 1_555 yes
C(4) C(10) C(9) 120.2(3) 1_555 1_555 1_555 yes
C(5) C(10) C(9) 120.2(3) 1_555 1_555 1_555 yes
Si(1) C(11) H(7) 109.5(2) 1_555 1_555 1_555 no
Si(1) C(11) H(8) 109.5(2) 1_555 1_555 1_555 no
Si(1) C(11) H(9) 109.5(2) 1_555 1_555 1_555 no
H(7) C(11) H(8) 109.5(3) 1_555 1_555 1_555 no
H(7) C(11) H(9) 109.5(3) 1_555 1_555 1_555 no
H(8) C(11) H(9) 109.5(3) 1_555 1_555 1_555 no
P(1) C(12) C(13) 122.2(2) 1_555 1_555 1_555 yes
P(1) C(12) C(17) 118.1(2) 1_555 1_555 1_555 yes
C(13) C(12) C(17) 119.2(3) 1_555 1_555 1_555 yes
C(12) C(13) C(14) 119.9(3) 1_555 1_555 1_555 yes
C(12) C(13) H(10) 120.0(3) 1_555 1_555 1_555 no
C(14) C(13) H(10) 120.0(3) 1_555 1_555 1_555 no
C(13) C(14) C(15) 120.7(3) 1_555 1_555 1_555 yes
C(13) C(14) H(11) 119.6(4) 1_555 1_555 1_555 no
C(15) C(14) H(11) 119.6(3) 1_555 1_555 1_555 no
C(14) C(15) C(16) 119.6(3) 1_555 1_555 1_555 yes
C(14) C(15) H(12) 120.2(4) 1_555 1_555 1_555 no
C(16) C(15) H(12) 120.2(4) 1_555 1_555 1_555 no
C(15) C(16) C(17) 120.5(3) 1_555 1_555 1_555 yes
C(15) C(16) H(13) 119.7(3) 1_555 1_555 1_555 no
C(17) C(16) H(13) 119.7(4) 1_555 1_555 1_555 no
C(12) C(17) C(16) 120.1(3) 1_555 1_555 1_555 yes
C(12) C(17) H(14) 120.0(3) 1_555 1_555 1_555 no
C(16) C(17) H(14) 120.0(3) 1_555 1_555 1_555 no
P(1) C(18) C(19) 117.0(2) 1_555 1_555 1_555 yes
P(1) C(18) C(23) 124.1(2) 1_555 1_555 1_555 yes
C(19) C(18) C(23) 118.9(3) 1_555 1_555 1_555 yes
C(18) C(19) C(20) 120.3(3) 1_555 1_555 1_555 yes
C(18) C(19) H(15) 119.9(3) 1_555 1_555 1_555 no
C(20) C(19) H(15) 119.9(3) 1_555 1_555 1_555 no
C(19) C(20) C(21) 120.5(3) 1_555 1_555 1_555 yes
C(19) C(20) H(16) 119.7(3) 1_555 1_555 1_555 no
C(21) C(20) H(16) 119.7(3) 1_555 1_555 1_555 no
C(20) C(21) C(22) 119.5(3) 1_555 1_555 1_555 yes
C(20) C(21) H(17) 120.2(4) 1_555 1_555 1_555 no
C(22) C(21) H(17) 120.2(3) 1_555 1_555 1_555 no
C(21) C(22) C(23) 120.0(3) 1_555 1_555 1_555 yes
C(21) C(22) H(18) 120.0(3) 1_555 1_555 1_555 no
C(23) C(22) H(18) 120.0(4) 1_555 1_555 1_555 no
C(18) C(23) C(22) 120.8(3) 1_555 1_555 1_555 yes
C(18) C(23) H(19) 119.6(3) 1_555 1_555 1_555 no
C(22) C(23) H(19) 119.6(3) 1_555 1_555 1_555 no
Si(2) C(24) H(20) 109.5(3) 1_555 1_555 1_555 no
Si(2) C(24) H(21) 109.5(2) 1_555 1_555 1_555 no
Si(2) C(24) H(22) 109.5(3) 1_555 1_555 1_555 no
H(20) C(24) H(21) 109.5(4) 1_555 1_555 1_555 no
H(20) C(24) H(22) 109.5(3) 1_555 1_555 1_555 no
H(21) C(24) H(22) 109.5(4) 1_555 1_555 1_555 no
Si(2) C(25) C(26) 119.0(3) 1_555 1_555 1_555 yes
Si(2) C(25) C(30) 123.9(2) 1_555 1_555 1_555 yes
C(26) C(25) C(30) 116.9(3) 1_555 1_555 1_555 yes
C(25) C(26) C(27) 121.2(4) 1_555 1_555 1_555 yes
C(25) C(26) H(23) 119.4(3) 1_555 1_555 1_555 no
C(27) C(26) H(23) 119.4(3) 1_555 1_555 1_555 no
C(26) C(27) C(28) 120.2(3) 1_555 1_555 1_555 yes
C(26) C(27) H(24) 119.9(5) 1_555 1_555 1_555 no
C(28) C(27) H(24) 119.9(4) 1_555 1_555 1_555 no
C(27) C(28) C(29) 119.9(3) 1_555 1_555 1_555 yes
C(27) C(28) H(25) 120.0(5) 1_555 1_555 1_555 no
C(29) C(28) H(25) 120.0(5) 1_555 1_555 1_555 no
C(28) C(29) C(30) 119.8(4) 1_555 1_555 1_555 yes
C(28) C(29) H(26) 120.1(3) 1_555 1_555 1_555 no
C(30) C(29) H(26) 120.1(4) 1_555 1_555 1_555 no
C(25) C(30) C(29) 122.0(3) 1_555 1_555 1_555 yes
C(25) C(30) H(27) 119.0(3) 1_555 1_555 1_555 no
C(29) C(30) H(27) 119.0(4) 1_555 1_555 1_555 no
Si(2) C(31) C(32) 120.2(2) 1_555 1_555 1_555 yes
Si(2) C(31) C(36) 122.3(2) 1_555 1_555 1_555 yes
C(32) C(31) C(36) 117.3(2) 1_555 1_555 1_555 yes
C(31) C(32) C(33) 121.2(3) 1_555 1_555 1_555 yes
C(31) C(32) H(28) 119.4(3) 1_555 1_555 1_555 no
C(33) C(32) H(28) 119.4(3) 1_555 1_555 1_555 no
C(32) C(33) C(34) 120.0(3) 1_555 1_555 1_555 yes
C(32) C(33) H(29) 120.0(3) 1_555 1_555 1_555 no
C(34) C(33) H(29) 120.0(3) 1_555 1_555 1_555 no
C(33) C(34) C(35) 119.3(3) 1_555 1_555 1_555 yes
C(33) C(34) H(30) 120.3(3) 1_555 1_555 1_555 no
C(35) C(34) H(30) 120.3(3) 1_555 1_555 1_555 no
C(34) C(35) C(36) 120.7(3) 1_555 1_555 1_555 yes
C(34) C(35) H(31) 119.6(3) 1_555 1_555 1_555 no
C(36) C(35) H(31) 119.6(3) 1_555 1_555 1_555 no
C(31) C(36) C(35) 121.4(3) 1_555 1_555 1_555 yes
C(31) C(36) H(32) 119.3(3) 1_555 1_555 1_555 no
C(35) C(36) H(32) 119.3(3) 1_555 1_555 1_555 no

loop_
_geom_bond_atom_site_label_1
_geom_bond_atom_site_label_2
_geom_bond_distance
_geom_bond_site_symmetry_1
_geom_bond_site_symmetry_2
_geom_bond_publ_flag
P(1) C(8) 1.823(3) 1_555 1_555 yes
P(1) C(12) 1.836(3) 1_555 1_555 yes
P(1) C(18) 1.845(3) 1_555 1_555 yes
Si(1) Si(2) 2.348(1) 1_555 1_555 yes
Si(1) F(1) 1.651(2) 1_555 1_555 yes
Si(1) C(1) 1.901(3) 1_555 1_555 yes
Si(1) C(11) 1.878(3) 1_555 1_555 yes
Si(2) C(24) 1.882(3) 1_555 1_555 yes
Si(2) C(25) 1.885(3) 1_555 1_555 yes
Si(2) C(31) 1.876(3) 1_555 1_555 yes
C(1) C(2) 1.388(4) 1_555 1_555 yes
C(1) C(9) 1.450(4) 1_555 1_555 yes
C(2) C(3) 1.409(4) 1_555 1_555 yes
C(3) C(4) 1.346(5) 1_555 1_555 yes
C(4) C(10) 1.425(4) 1_555 1_555 yes
C(5) C(6) 1.359(5) 1_555 1_555 yes
C(5) C(10) 1.419(4) 1_555 1_555 yes
C(6) C(7) 1.399(4) 1_555 1_555 yes
C(7) C(8) 1.380(4) 1_555 1_555 yes
C(8) C(9) 1.430(4) 1_555 1_555 yes
C(9) C(10) 1.429(4) 1_555 1_555 yes
C(12) C(13) 1.389(4) 1_555 1_555 yes
C(12) C(17) 1.400(4) 1_555 1_555 yes
C(13) C(14) 1.396(4) 1_555 1_555 yes
C(14) C(15) 1.376(5) 1_555 1_555 yes
C(15) C(16) 1.383(6) 1_555 1_555 yes
C(16) C(17) 1.388(4) 1_555 1_555 yes
C(18) C(19) 1.399(4) 1_555 1_555 yes
C(18) C(23) 1.380(4) 1_555 1_555 yes
C(19) C(20) 1.387(4) 1_555 1_555 yes
C(20) C(21) 1.383(5) 1_555 1_555 yes
C(21) C(22) 1.386(5) 1_555 1_555 yes
C(22) C(23) 1.394(4) 1_555 1_555 yes
C(25) C(26) 1.414(4) 1_555 1_555 yes
C(25) C(30) 1.387(5) 1_555 1_555 yes
C(26) C(27) 1.384(5) 1_555 1_555 yes
C(27) C(28) 1.378(7) 1_555 1_555 yes
C(28) C(29) 1.382(6) 1_555 1_555 yes
C(29) C(30) 1.387(4) 1_555 1_555 yes
C(31) C(32) 1.400(4) 1_555 1_555 yes
C(31) C(36) 1.399(4) 1_555 1_555 yes
C(32) C(33) 1.398(4) 1_555 1_555 yes
C(33) C(34) 1.381(5) 1_555 1_555 yes
C(34) C(35) 1.386(4) 1_555 1_555 yes
C(35) C(36) 1.378(4) 1_555 1_555 yes
Si(1) F(1) 1.651(2) 1_555 1_555 yes
Si(1) C(11) 1.878(3) 1_555 1_555 yes
Si(1) C(1) 1.901(3) 1_555 1_555 yes
Si(1) Si(2) 2.348(1) 1_555 1_555 yes
Si(1) C(2) 2.765(3) 1_555 1_555 yes
Si(1) P(1) 2.9866(9) 1_555 1_555 yes

loop_
_geom_contact_atom_site_label_1
_geom_contact_atom_site_label_2
_geom_contact_distance
_geom_contact_site_symmetry_1
_geom_contact_site_symmetry_2
Si(1) C(2) 2.765(3) 1_555 1_555
Si(1) P(1) 2.9866(9) 1_555 1_555

loop_
_geom_torsion_atom_site_label_1
_geom_torsion_atom_site_label_2
_geom_torsion_atom_site_label_3
_geom_torsion_atom_site_label_4
_geom_torsion
_geom_torsion_site_symmetry_1
_geom_torsion_site_symmetry_2
_geom_torsion_site_symmetry_3
_geom_torsion_site_symmetry_4
_geom_torsion_publ_flag
P(1) C(8) C(7) C(6) -179.1(2) 1_555 1_555 1_555 1_555 yes
P(1) C(8) C(9) C(1) -2.5(3) 1_555 1_555 1_555 1_555 yes
P(1) C(8) C(9) C(10) 177.5(2) 1_555 1_555 1_555 1_555 yes
P(1) C(12) C(13) C(14) -172.7(2) 1_555 1_555 1_555 1_555 yes
P(1) C(12) C(17) C(16) 174.6(2) 1_555 1_555 1_555 1_555 yes
P(1) C(18) C(19) C(20) 179.3(2) 1_555 1_555 1_555 1_555 yes
P(1) C(18) C(23) C(22) -179.5(3) 1_555 1_555 1_555 1_555 yes
Si(1) Si(2) C(25) C(26) -74.8(3) 1_555 1_555 1_555 1_555 yes
Si(1) Si(2) C(25) C(30) 99.6(3) 1_555 1_555 1_555 1_555 yes
Si(1) Si(2) C(31) C(32) 33.4(2) 1_555 1_555 1_555 1_555 yes
Si(1) Si(2) C(31) C(36) -152.1(2) 1_555 1_555 1_555 1_555 yes
Si(1) C(1) C(2) C(3) -174.1(2) 1_555 1_555 1_555 1_555 yes
Si(1) C(1) C(9) C(8) -8.0(4) 1_555 1_555 1_555 1_555 yes
Si(1) C(1) C(9) C(10) 172.0(2) 1_555 1_555 1_555 1_555 yes
Si(2) Si(1) C(1) C(2) -98.7(2) 1_555 1_555 1_555 1_555 yes
Si(2) Si(1) C(1) C(9) 85.7(2) 1_555 1_555 1_555 1_555 yes
Si(2) C(25) C(26) C(27) 176.0(3) 1_555 1_555 1_555 1_555 yes
Si(2) C(25) C(30) C(29) -176.3(3) 1_555 1_555 1_555 1_555 yes
Si(2) C(31) C(32) C(33) 175.7(2) 1_555 1_555 1_555 1_555 yes
Si(2) C(31) C(36) C(35) -176.0(2) 1_555 1_555 1_555 1_555 yes
F(1) Si(1) Si(2) C(24) -2.6(1) 1_555 1_555 1_555 1_555 yes
F(1) Si(1) Si(2) C(25) 114.5(1) 1_555 1_555 1_555 1_555 yes
F(1) Si(1) Si(2) C(31) -120.1(1) 1_555 1_555 1_555 1_555 yes
F(1) Si(1) C(1) C(2) 7.2(2) 1_555 1_555 1_555 1_555 yes
F(1) Si(1) C(1) C(9) -168.4(2) 1_555 1_555 1_555 1_555 yes
C(1) Si(1) Si(2) C(24) 104.1(2) 1_555 1_555 1_555 1_555 yes
C(1) Si(1) Si(2) C(25) -138.8(1) 1_555 1_555 1_555 1_555 yes
C(1) Si(1) Si(2) C(31) -13.4(1) 1_555 1_555 1_555 1_555 yes
C(1) C(2) C(3) C(4) 0.5(5) 1_555 1_555 1_555 1_555 yes
C(1) C(9) C(8) C(7) 178.6(3) 1_555 1_555 1_555 1_555 yes
C(1) C(9) C(10) C(4) 2.6(4) 1_555 1_555 1_555 1_555 yes
C(1) C(9) C(10) C(5) -177.3(2) 1_555 1_555 1_555 1_555 yes
C(2) C(1) Si(1) C(11) 113.4(2) 1_555 1_555 1_555 1_555 yes
C(2) C(1) C(9) C(8) 176.5(3) 1_555 1_555 1_555 1_555 yes
C(2) C(1) C(9) C(10) -3.5(4) 1_555 1_555 1_555 1_555 yes
C(2) C(3) C(4) C(10) -1.6(5) 1_555 1_555 1_555 1_555 yes
C(3) C(2) C(1) C(9) 2.0(4) 1_555 1_555 1_555 1_555 yes
C(3) C(4) C(10) C(5) 179.9(3) 1_555 1_555 1_555 1_555 yes
C(3) C(4) C(10) C(9) 0.0(4) 1_555 1_555 1_555 1_555 yes
C(4) C(10) C(5) C(6) 177.6(3) 1_555 1_555 1_555 1_555 yes
C(4) C(10) C(9) C(8) -177.4(3) 1_555 1_555 1_555 1_555 yes
C(5) C(6) C(7) C(8) 0.4(5) 1_555 1_555 1_555 1_555 yes
C(5) C(10) C(9) C(8) 2.7(4) 1_555 1_555 1_555 1_555 yes
C(6) C(5) C(10) C(9) -2.5(4) 1_555 1_555 1_555 1_555 yes
C(6) C(7) C(8) C(9) -0.1(4) 1_555 1_555 1_555 1_555 yes
C(7) C(6) C(5) C(10) 0.9(5) 1_555 1_555 1_555 1_555 yes
C(7) C(8) P(1) C(12) -66.7(2) 1_555 1_555 1_555 1_555 yes
C(7) C(8) P(1) C(18) 40.6(2) 1_555 1_555 1_555 1_555 yes
C(7) C(8) C(9) C(10) -1.4(4) 1_555 1_555 1_555 1_555 yes
C(8) P(1) C(12) C(13) -13.4(3) 1_555 1_555 1_555 1_555 yes
C(8) P(1) C(12) C(17) 174.6(2) 1_555 1_555 1_555 1_555 yes
C(8) P(1) C(18) C(19) 68.8(2) 1_555 1_555 1_555 1_555 yes
C(8) P(1) C(18) C(23) -112.9(3) 1_555 1_555 1_555 1_555 yes
C(9) C(1) Si(1) C(11) -62.2(3) 1_555 1_555 1_555 1_555 yes
C(9) C(8) P(1) C(12) 114.4(2) 1_555 1_555 1_555 1_555 yes
C(9) C(8) P(1) C(18) -138.3(2) 1_555 1_555 1_555 1_555 yes
C(11) Si(1) Si(2) C(24) -107.3(2) 1_555 1_555 1_555 1_555 yes
C(11) Si(1) Si(2) C(25) 9.7(1) 1_555 1_555 1_555 1_555 yes
C(11) Si(1) Si(2) C(31) 135.1(1) 1_555 1_555 1_555 1_555 yes
C(12) P(1) C(18) C(19) 175.2(2) 1_555 1_555 1_555 1_555 yes
C(12) P(1) C(18) C(23) -6.4(3) 1_555 1_555 1_555 1_555 yes
C(12) C(13) C(14) C(15) -0.9(5) 1_555 1_555 1_555 1_555 yes
C(12) C(17) C(16) C(15) -2.3(4) 1_555 1_555 1_555 1_555 yes
C(13) C(12) P(1) C(18) -118.7(2) 1_555 1_555 1_555 1_555 yes
C(13) C(12) C(17) C(16) 2.4(4) 1_555 1_555 1_555 1_555 yes
C(13) C(14) C(15) C(16) 1.0(5) 1_555 1_555 1_555 1_555 yes
C(14) C(13) C(12) C(17) -0.8(4) 1_555 1_555 1_555 1_555 yes
C(14) C(15) C(16) C(17) 0.6(5) 1_555 1_555 1_555 1_555 yes
C(17) C(12) P(1) C(18) 69.3(2) 1_555 1_555 1_555 1_555 yes
C(18) C(19) C(20) C(21) -0.7(5) 1_555 1_555 1_555 1_555 yes
C(18) C(23) C(22) C(21) 1.3(6) 1_555 1_555 1_555 1_555 yes
C(19) C(18) C(23) C(22) -1.2(5) 1_555 1_555 1_555 1_555 yes
C(19) C(20) C(21) C(22) 0.7(5) 1_555 1_555 1_555 1_555 yes
C(20) C(19) C(18) C(23) 0.9(5) 1_555 1_555 1_555 1_555 yes
C(20) C(21) C(22) C(23) -1.0(6) 1_555 1_555 1_555 1_555 yes
C(24) Si(2) C(25) C(26) 39.9(3) 1_555 1_555 1_555 1_555 yes
C(24) Si(2) C(25) C(30) -145.7(3) 1_555 1_555 1_555 1_555 yes
C(24) Si(2) C(31) C(32) -84.2(3) 1_555 1_555 1_555 1_555 yes
C(24) Si(2) C(31) C(36) 90.3(3) 1_555 1_555 1_555 1_555 yes
C(25) Si(2) C(31) C(32) 155.9(2) 1_555 1_555 1_555 1_555 yes
C(25) Si(2) C(31) C(36) -29.5(3) 1_555 1_555 1_555 1_555 yes
C(25) C(26) C(27) C(28) -0.2(6) 1_555 1_555 1_555 1_555 yes
C(25) C(30) C(29) C(28) 1.4(6) 1_555 1_555 1_555 1_555 yes
C(26) C(25) Si(2) C(31) 157.5(3) 1_555 1_555 1_555 1_555 yes
C(26) C(25) C(30) C(29) -1.8(5) 1_555 1_555 1_555 1_555 yes
C(26) C(27) C(28) C(29) -0.2(7) 1_555 1_555 1_555 1_555 yes
C(27) C(26) C(25) C(30) 1.2(5) 1_555 1_555 1_555 1_555 yes
C(27) C(28) C(29) C(30) -0.4(7) 1_555 1_555 1_555 1_555 yes
C(30) C(25) Si(2) C(31) -28.0(3) 1_555 1_555 1_555 1_555 yes
C(31) C(32) C(33) C(34) -0.1(5) 1_555 1_555 1_555 1_555 yes
C(31) C(36) C(35) C(34) 1.0(5) 1_555 1_555 1_555 1_555 yes
C(32) C(31) C(36) C(35) -1.3(4) 1_555 1_555 1_555 1_555 yes
C(32) C(33) C(34) C(35) -0.3(5) 1_555 1_555 1_555 1_555 yes
C(33) C(32) C(31) C(36) 0.9(4) 1_555 1_555 1_555 1_555 yes
C(33) C(34) C(35) C(36) -0.1(5) 1_555 1_555 1_555 1_555 yes
